data_4072987
loop_
_publ_author_name
'Song, Li-Cheng'
'Yang, Zhi-Yong'
'Hua, Yu-Juan'
'Wang, Hu-Ting'
'Liu, Yang'
'Hu, Qing-Mei'

_publ_section_title
;
 Diiron Thiadithiolates as Active Site Models for the Iron-Only
 Hydrogenases:&#x00A0; Synthesis, Structures, and Catalytic H2Production
;
_journal_issue 8
_journal_name_full Organometallics
_journal_page_first 2106
_journal_paper_doi 10.1021/om061186z
_journal_volume 26
_journal_year 2007
_chemical_formula_moiety 'C15 H9 B F4 Fe3 O8 S3'
_chemical_formula_sum 'C15 H9 B F4 Fe3 O8 S3'
_chemical_formula_weight 667.76
_chemical_name_systematic
; 
 ? 
;
_space_group_IT_number 14
_symmetry_cell_setting monoclinic
_symmetry_space_group_name_Hall '-P 2ybc'
_symmetry_space_group_name_H-M 'P 1 21/c 1'
_atom_sites_solution_hydrogens geom
_atom_sites_solution_primary direct
_atom_sites_solution_secondary difmap
_audit_creation_method SHELXL-97
_cell_angle_alpha 90.00
_cell_angle_beta 96.078(9)
_cell_angle_gamma 90.00
_cell_formula_units_Z 4
_cell_length_a 21.929(6)
_cell_length_b 7.5006(18)
_cell_length_c 14.284(4)
_cell_measurement_reflns_used 6237
_cell_measurement_temperature 294(2)
_cell_measurement_theta_max 27.9
_cell_measurement_theta_min 1.6
_cell_volume 2336.2(11)
_computing_cell_refinement 'CrystalClear (Rigaku/MSC Inc., 2005)'
_computing_data_collection 'CrystalClear (Rigaku/MSC Inc., 2005)'
_computing_data_reduction 'CrystalClear (Rigaku/MSC Inc., 2005)'
_computing_publication_material 'CrystalStructure 3.7.0'
_computing_structure_refinement 'SHELXL-97 (Sheldrick, 1997)'
_computing_structure_solution SHELXS97
_diffrn_ambient_temperature 294(2)
_diffrn_detector_area_resol_mean 7.31
_diffrn_measured_fraction_theta_full 0.992
_diffrn_measured_fraction_theta_max 0.992
_diffrn_measurement_device_type 'Rigaku Saturn'
_diffrn_measurement_method \w
_diffrn_radiation_monochromator confocal
_diffrn_radiation_source 'rotating anode'
_diffrn_radiation_type MoK\a
_diffrn_radiation_wavelength 0.71070
_diffrn_reflns_av_R_equivalents 0.0317
_diffrn_reflns_av_sigmaI/netI 0.0307
_diffrn_reflns_limit_h_max 28
_diffrn_reflns_limit_h_min -27
_diffrn_reflns_limit_k_max 9
_diffrn_reflns_limit_k_min -9
_diffrn_reflns_limit_l_max 18
_diffrn_reflns_limit_l_min -17
_diffrn_reflns_number 21013
_diffrn_reflns_theta_full 27.88
_diffrn_reflns_theta_max 27.88
_diffrn_reflns_theta_min 1.87
_exptl_absorpt_coefficient_mu 2.177
_exptl_absorpt_correction_T_max 0.6699
_exptl_absorpt_correction_T_min 0.6699
_exptl_absorpt_correction_type multi-scan
_exptl_absorpt_process_details 'Jacobson, R. (1998) Private communication'
_exptl_crystal_colour red
_exptl_crystal_density_diffrn 1.899
_exptl_crystal_density_method 'not measured'
_exptl_crystal_description block
_exptl_crystal_F_000 1320
_exptl_crystal_size_max 0.20
_exptl_crystal_size_mid 0.20
_exptl_crystal_size_min 0.20
_refine_diff_density_max 0.639
_refine_diff_density_min -0.443
_refine_diff_density_rms 0.068
_refine_ls_extinction_coef 0.0019(7)
_refine_ls_extinction_expression Fc^*^=kFc[1+0.001xFc^2^\l^3^/sin(2\q)]^-1/4^
_refine_ls_extinction_method SHELXL
_refine_ls_goodness_of_fit_ref 1.082
_refine_ls_hydrogen_treatment constr
_refine_ls_matrix_type full
_refine_ls_number_parameters 309
_refine_ls_number_reflns 5526
_refine_ls_number_restraints 0
_refine_ls_restrained_S_all 1.082
_refine_ls_R_factor_all 0.0571
_refine_ls_R_factor_gt 0.0433
_refine_ls_shift/su_max 0.000
_refine_ls_shift/su_mean 0.000
_refine_ls_structure_factor_coef Fsqd
_refine_ls_weighting_details 'calc w=1/[\s^2^(Fo^2^)+(0.0641P)^2^+0.3677P] where P=(Fo^2^+2Fc^2^)/3'
_refine_ls_weighting_scheme calc
_refine_ls_wR_factor_gt 0.1118
_refine_ls_wR_factor_ref 0.1219
_reflns_number_gt 4301
_reflns_number_total 5526
_reflns_threshold_expression >2sigma(I)
_cod_data_source_file om061186zsi20061229_025849.cif
_cod_data_source_block shelxl
_cod_original_cell_volume 2336.2(10)
_cod_database_code 4072987

loop_
_symmetry_equiv_pos_as_xyz
'x, y, z'
'-x, y+1/2, -z+1/2'
'-x, -y, -z'
'x, -y-1/2, z-1/2'

loop_
_atom_site_label
_atom_site_type_symbol
_atom_site_fract_x
_atom_site_fract_y
_atom_site_fract_z
_atom_site_U_iso_or_equiv
_atom_site_adp_type
_atom_site_occupancy
_atom_site_symmetry_multiplicity
_atom_site_calc_flag
_atom_site_refinement_flags
Fe1 Fe 0.39402(2) 0.72539(5) 0.11193(3) 0.04394(15) Uani 1 1 d .
Fe2 Fe 0.14433(2) 0.46407(7) 0.16804(3) 0.05827(17) Uani 1 1 d .
Fe3 Fe 0.14286(2) 0.49129(7) -0.00836(3) 0.05248(16) Uani 1 1 d .
S1 S 0.29887(3) 0.63830(9) 0.05277(5) 0.04166(19) Uani 1 1 d .
S2 S 0.16682(4) 0.71675(12) 0.09361(7) 0.0577(2) Uani 1 1 d .
S3 S 0.21138(3) 0.32652(11) 0.08349(6) 0.0481(2) Uani 1 1 d .
F1 F 0.31683(12) 0.0974(5) 0.27458(19) 0.1086(9) Uani 1 1 d .
F2 F 0.38377(15) 0.3171(4) 0.3031(2) 0.1203(11) Uani 1 1 d .
F3 F 0.40611(17) 0.0565(4) 0.3629(3) 0.1561(17) Uani 1 1 d .
F4 F 0.3349(2) 0.2117(6) 0.4199(2) 0.1659(18) Uani 1 1 d .
O1 O 0.20093(15) 0.5739(5) -0.1794(2) 0.0974(10) Uani 1 1 d .
O2 O 0.08467(15) 0.1538(5) -0.0706(3) 0.1013(10) Uani 1 1 d .
O3 O 0.02816(14) 0.6839(5) -0.0599(3) 0.1108(12) Uani 1 1 d .
O4 O 0.08757(15) 0.1138(5) 0.1905(3) 0.1024(11) Uani 1 1 d .
O5 O 0.03230(16) 0.6462(6) 0.2112(3) 0.1327(15) Uani 1 1 d .
O6 O 0.21529(18) 0.4982(6) 0.3534(2) 0.1170(14) Uani 1 1 d .
O7 O 0.3613(2) 0.6965(5) 0.3044(2) 0.1186(14) Uani 1 1 d .
O8 O 0.45384(12) 0.3790(3) 0.1065(3) 0.0893(10) Uani 1 1 d .
C1 C 0.18018(17) 0.5413(6) -0.1124(3) 0.0653(9) Uani 1 1 d .
C2 C 0.10725(17) 0.2842(6) -0.0469(3) 0.0673(10) Uani 1 1 d .
C3 C 0.07263(18) 0.6093(6) -0.0408(3) 0.0760(11) Uani 1 1 d .
C4 C 0.10962(18) 0.2495(7) 0.1816(3) 0.0743(11) Uani 1 1 d .
C5 C 0.0753(2) 0.5740(7) 0.1946(3) 0.0844(13) Uani 1 1 d .
C6 C 0.1881(2) 0.4832(7) 0.2830(3) 0.0791(12) Uani 1 1 d .
C7 C 0.3751(2) 0.7045(5) 0.2299(3) 0.0712(11) Uani 1 1 d .
C8 C 0.42822(15) 0.5101(5) 0.1076(3) 0.0604(9) Uani 1 1 d .
C9 C 0.24749(16) 0.7734(5) 0.1124(3) 0.0606(9) Uani 1 1 d .
H9A H 0.2521 0.8962 0.0932 0.073 Uiso 1 1 calc R
H9B H 0.2603 0.7672 0.1795 0.073 Uiso 1 1 calc R
C10 C 0.28768(13) 0.4230(4) 0.1036(2) 0.0469(7) Uani 1 1 d .
H10A H 0.2985 0.4320 0.1711 0.056 Uiso 1 1 calc R
H10B H 0.3163 0.3404 0.0796 0.056 Uiso 1 1 calc R
C11 C 0.43619(16) 0.8308(5) -0.0008(3) 0.0625(9) Uani 1 1 d .
H11 H 0.4422 0.7684 -0.0554 0.075 Uiso 1 1 calc R
C12 C 0.38553(17) 0.9347(4) 0.0131(2) 0.0552(8) Uani 1 1 d .
H12 H 0.3521 0.9559 -0.0312 0.066 Uiso 1 1 calc R
C13 C 0.3934(2) 1.0026(4) 0.1055(3) 0.0677(10) Uani 1 1 d .
H13 H 0.3658 1.0740 0.1335 0.081 Uiso 1 1 calc R
C14 C 0.4500(2) 0.9435(6) 0.1473(3) 0.0855(15) Uani 1 1 d .
H14 H 0.4671 0.9707 0.2081 0.103 Uiso 1 1 calc R
C15 C 0.47709(18) 0.8365(6) 0.0829(4) 0.0832(14) Uani 1 1 d .
H15 H 0.5149 0.7797 0.0932 0.100 Uiso 1 1 calc R
B1 B 0.3582(2) 0.1731(6) 0.3393(3) 0.0696(12) Uani 1 1 d .

loop_
_atom_site_aniso_label
_atom_site_aniso_U_11
_atom_site_aniso_U_22
_atom_site_aniso_U_33
_atom_site_aniso_U_23
_atom_site_aniso_U_13
_atom_site_aniso_U_12
Fe1 0.0504(3) 0.0357(2) 0.0432(3) 0.00333(16) -0.00657(19) -0.00421(16)
Fe2 0.0484(3) 0.0772(4) 0.0514(3) 0.0062(2) 0.0158(2) 0.0047(2)
Fe3 0.0413(3) 0.0666(3) 0.0499(3) 0.0060(2) 0.0065(2) 0.00374(19)
S1 0.0418(4) 0.0404(4) 0.0423(4) 0.0018(3) 0.0025(3) 0.0019(3)
S2 0.0502(5) 0.0598(5) 0.0644(5) 0.0008(4) 0.0119(4) 0.0155(4)
S3 0.0427(4) 0.0485(4) 0.0539(5) 0.0052(3) 0.0086(3) -0.0004(3)
F1 0.0876(18) 0.146(3) 0.0895(18) -0.0342(18) -0.0036(15) -0.0236(18)
F2 0.125(2) 0.116(2) 0.113(2) 0.0528(19) -0.0163(19) -0.0355(19)
F3 0.151(3) 0.087(2) 0.210(4) 0.011(2) -0.078(3) 0.011(2)
F4 0.252(5) 0.165(4) 0.091(2) -0.047(2) 0.064(3) -0.074(3)
O1 0.088(2) 0.144(3) 0.0629(18) 0.0266(19) 0.0219(16) -0.002(2)
O2 0.088(2) 0.097(2) 0.117(3) -0.022(2) 0.0036(19) -0.0223(19)
O3 0.0611(19) 0.133(3) 0.134(3) 0.014(2) -0.0107(19) 0.0306(19)
O4 0.083(2) 0.104(3) 0.125(3) 0.026(2) 0.0340(19) -0.0151(19)
O5 0.084(2) 0.171(4) 0.153(3) -0.006(3) 0.057(2) 0.038(2)
O6 0.120(3) 0.164(4) 0.063(2) 0.004(2) -0.013(2) -0.008(2)
O7 0.216(4) 0.098(3) 0.0409(16) 0.0052(15) 0.007(2) -0.030(3)
O8 0.0561(15) 0.0469(15) 0.164(3) 0.0027(16) 0.0050(17) 0.0074(12)
C1 0.052(2) 0.086(3) 0.057(2) 0.0106(19) 0.0028(17) 0.0002(17)
C2 0.052(2) 0.087(3) 0.063(2) -0.004(2) 0.0053(17) -0.0025(19)
C3 0.053(2) 0.097(3) 0.078(3) 0.012(2) 0.0031(19) 0.008(2)
C4 0.055(2) 0.099(3) 0.072(3) 0.015(2) 0.0208(19) -0.001(2)
C5 0.067(3) 0.113(4) 0.078(3) 0.003(3) 0.032(2) 0.012(2)
C6 0.073(3) 0.106(4) 0.060(3) 0.014(2) 0.014(2) -0.001(2)
C7 0.110(3) 0.050(2) 0.048(2) 0.0037(16) -0.018(2) -0.0163(19)
C8 0.0436(17) 0.0477(19) 0.087(3) 0.0022(17) -0.0057(17) -0.0065(14)
C9 0.058(2) 0.0501(19) 0.074(2) -0.0071(16) 0.0115(17) 0.0092(14)
C10 0.0423(15) 0.0411(15) 0.0572(18) 0.0043(13) 0.0043(13) 0.0027(12)
C11 0.059(2) 0.064(2) 0.067(2) 0.0099(17) 0.0164(17) -0.0065(16)
C12 0.064(2) 0.0489(18) 0.0517(19) 0.0160(15) 0.0004(15) -0.0053(15)
C13 0.105(3) 0.0315(16) 0.067(2) 0.0015(14) 0.014(2) -0.0050(16)
C14 0.118(4) 0.059(2) 0.072(3) 0.010(2) -0.028(3) -0.047(2)
C15 0.053(2) 0.074(3) 0.118(4) 0.036(3) -0.010(2) -0.0171(19)
B1 0.084(3) 0.061(3) 0.060(3) -0.003(2) -0.005(2) -0.010(2)

loop_
_atom_type_symbol
_atom_type_description
_atom_type_scat_dispersion_real
_atom_type_scat_dispersion_imag
_atom_type_scat_source
C C 0.0033 0.0016 'International Tables Vol C Tables 4.2.6.8 and 6.1.1.4'
H H 0.0000 0.0000 'International Tables Vol C Tables 4.2.6.8 and 6.1.1.4'
O O 0.0106 0.0060 'International Tables Vol C Tables 4.2.6.8 and 6.1.1.4'
B B 0.0013 0.0007 'International Tables Vol C Tables 4.2.6.8 and 6.1.1.4'
F F 0.0171 0.0103 'International Tables Vol C Tables 4.2.6.8 and 6.1.1.4'
S S 0.1246 0.1234 'International Tables Vol C Tables 4.2.6.8 and 6.1.1.4'
Fe Fe 0.3463 0.8444 'International Tables Vol C Tables 4.2.6.8 and 6.1.1.4'

loop_
_geom_angle_atom_site_label_1
_geom_angle_atom_site_label_2
_geom_angle_atom_site_label_3
_geom_angle
C8 Fe1 C7 95.37(18)
C8 Fe1 C14 118.8(2)
C7 Fe1 C14 91.73(18)
C8 Fe1 C13 154.59(17)
C7 Fe1 C13 97.38(16)
C14 Fe1 C13 39.11(18)
C8 Fe1 C15 88.60(17)
C7 Fe1 C15 121.24(19)
C14 Fe1 C15 39.32(19)
C13 Fe1 C15 66.00(18)
C8 Fe1 C11 95.37(17)
C7 Fe1 C11 157.65(16)
C14 Fe1 C11 65.92(17)
C13 Fe1 C11 65.82(16)
C15 Fe1 C11 39.66(16)
C8 Fe1 C12 131.22(17)
C7 Fe1 C12 133.29(16)
C14 Fe1 C12 65.41(15)
C13 Fe1 C12 39.32(14)
C15 Fe1 C12 65.53(15)
C11 Fe1 C12 38.59(14)
C8 Fe1 S1 95.75(11)
C7 Fe1 S1 91.70(13)
C14 Fe1 S1 144.76(15)
C13 Fe1 S1 105.71(13)
C15 Fe1 S1 146.29(13)
C11 Fe1 S1 106.65(11)
C12 Fe1 S1 87.26(10)
C5 Fe2 C4 90.7(2)
C5 Fe2 C6 98.5(2)
C4 Fe2 C6 99.3(2)
C5 Fe2 S3 159.35(15)
C4 Fe2 S3 87.47(13)
C6 Fe2 S3 102.05(15)
C5 Fe2 S2 86.87(16)
C4 Fe2 S2 156.85(14)
C6 Fe2 S2 103.82(15)
S3 Fe2 S2 86.81(4)
C5 Fe2 Fe3 104.57(15)
C4 Fe2 Fe3 102.67(14)
C6 Fe2 Fe3 147.67(14)
S3 Fe2 Fe3 56.04(3)
S2 Fe2 Fe3 56.04(3)
C3 Fe3 C2 90.8(2)
C3 Fe3 C1 97.80(18)
C2 Fe3 C1 98.44(18)
C3 Fe3 S3 157.12(14)
C2 Fe3 S3 86.90(13)
C1 Fe3 S3 105.06(12)
C3 Fe3 S2 86.09(15)
C2 Fe3 S2 155.30(13)
C1 Fe3 S2 106.26(14)
S3 Fe3 S2 86.56(4)
C3 Fe3 Fe2 102.58(14)
C2 Fe3 Fe2 101.25(13)
C1 Fe3 Fe2 151.29(12)
S3 Fe3 Fe2 55.80(3)
S2 Fe3 Fe2 55.88(3)
C9 S1 C10 101.28(16)
C9 S1 Fe1 105.07(12)
C10 S1 Fe1 105.56(10)
C9 S2 Fe2 112.72(13)
C9 S2 Fe3 115.36(11)
Fe2 S2 Fe3 68.08(4)
C10 S3 Fe2 112.05(11)
C10 S3 Fe3 114.79(10)
Fe2 S3 Fe3 68.16(3)
O1 C1 Fe3 176.9(3)
O2 C2 Fe3 179.5(4)
O3 C3 Fe3 178.9(4)
O4 C4 Fe2 179.8(5)
O5 C5 Fe2 178.7(5)
O6 C6 Fe2 178.7(5)
O7 C7 Fe1 177.2(4)
O8 C8 Fe1 175.2(3)
S1 C9 S2 116.69(19)
S1 C9 H9A 108.1
S2 C9 H9A 108.1
S1 C9 H9B 108.1
S2 C9 H9B 108.1
H9A C9 H9B 107.3
S1 C10 S3 117.14(16)
S1 C10 H10A 108.0
S3 C10 H10A 108.0
S1 C10 H10B 108.0
S3 C10 H10B 108.0
H10A C10 H10B 107.3
C12 C11 C15 107.9(4)
C12 C11 Fe1 71.16(19)
C15 C11 Fe1 69.8(2)
C12 C11 H11 126.1
C15 C11 H11 126.1
Fe1 C11 H11 124.6
C11 C12 C13 108.4(3)
C11 C12 Fe1 70.25(19)
C13 C12 Fe1 69.37(18)
C11 C12 H12 125.8
C13 C12 H12 125.8
Fe1 C12 H12 126.2
C14 C13 C12 107.6(4)
C14 C13 Fe1 70.2(2)
C12 C13 Fe1 71.31(19)
C14 C13 H13 126.2
C12 C13 H13 126.2
Fe1 C13 H13 123.9
C13 C14 C15 108.8(4)
C13 C14 Fe1 70.7(2)
C15 C14 Fe1 70.7(2)
C13 C14 H14 125.6
C15 C14 H14 125.6
Fe1 C14 H14 124.7
C14 C15 C11 107.3(4)
C14 C15 Fe1 70.0(2)
C11 C15 Fe1 70.6(2)
C14 C15 H15 126.3
C11 C15 H15 126.3
Fe1 C15 H15 124.7
F4 B1 F2 111.7(4)
F4 B1 F1 113.0(4)
F2 B1 F1 110.6(4)
F4 B1 F3 106.0(4)
F2 B1 F3 105.3(4)
F1 B1 F3 109.8(4)

loop_
_geom_bond_atom_site_label_1
_geom_bond_atom_site_label_2
_geom_bond_distance
Fe1 C8 1.784(4)
Fe1 C7 1.785(4)
Fe1 C14 2.076(3)
Fe1 C13 2.081(3)
Fe1 C15 2.084(4)
Fe1 C11 2.095(3)
Fe1 C12 2.107(3)
Fe1 S1 2.2630(9)
Fe2 C5 1.799(4)
Fe2 C4 1.800(5)
Fe2 C6 1.818(5)
Fe2 S3 2.2495(10)
Fe2 S2 2.2530(11)
Fe2 Fe3 2.5246(9)
Fe3 C3 1.794(4)
Fe3 C2 1.799(4)
Fe3 C1 1.810(4)
Fe3 S3 2.2558(10)
Fe3 S2 2.2572(11)
S1 C9 1.796(3)
S1 C10 1.799(3)
S2 C9 1.811(4)
S3 C10 1.817(3)
F1 B1 1.349(5)
F2 B1 1.345(5)
F3 B1 1.382(6)
F4 B1 1.340(6)
O1 C1 1.129(4)
O2 C2 1.132(5)
O3 C3 1.132(5)
O4 C4 1.140(5)
O5 C5 1.134(5)
O6 C6 1.119(5)
O7 C7 1.138(5)
O8 C8 1.133(4)
C9 H9A 0.9700
C9 H9B 0.9700
C10 H10A 0.9700
C10 H10B 0.9700
C11 C12 1.388(5)
C11 C15 1.418(6)
C11 H11 0.9300
C12 C13 1.409(5)
C12 H12 0.9300
C13 C14 1.391(6)
C13 H13 0.9300
C14 C15 1.400(7)
C14 H14 0.9300
C15 H15 0.9300

loop_
_geom_torsion_atom_site_label_1
_geom_torsion_atom_site_label_2
_geom_torsion_atom_site_label_3
_geom_torsion_atom_site_label_4
_geom_torsion
C5 Fe2 Fe3 C3 -0.4(2)
C4 Fe2 Fe3 C3 93.6(2)
C6 Fe2 Fe3 C3 -134.7(3)
S3 Fe2 Fe3 C3 171.74(16)
S2 Fe2 Fe3 C3 -76.38(16)
C5 Fe2 Fe3 C2 -93.8(2)
C4 Fe2 Fe3 C2 0.24(18)
C6 Fe2 Fe3 C2 131.9(3)
S3 Fe2 Fe3 C2 78.35(13)
S2 Fe2 Fe3 C2 -169.77(13)
C5 Fe2 Fe3 C1 133.7(3)
C4 Fe2 Fe3 C1 -132.2(3)
C6 Fe2 Fe3 C1 -0.5(4)
S3 Fe2 Fe3 C1 -54.1(3)
S2 Fe2 Fe3 C1 57.8(3)
C5 Fe2 Fe3 S3 -172.18(17)
C4 Fe2 Fe3 S3 -78.11(14)
C6 Fe2 Fe3 S3 53.6(3)
S2 Fe2 Fe3 S3 111.88(4)
C5 Fe2 Fe3 S2 75.94(17)
C4 Fe2 Fe3 S2 170.00(14)
C6 Fe2 Fe3 S2 -58.3(3)
S3 Fe2 Fe3 S2 -111.88(4)
C8 Fe1 S1 C9 145.10(19)
C7 Fe1 S1 C9 49.52(18)
C14 Fe1 S1 C9 -45.9(3)
C13 Fe1 S1 C9 -48.63(18)
C15 Fe1 S1 C9 -118.8(3)
C11 Fe1 S1 C9 -117.53(17)
C12 Fe1 S1 C9 -83.74(16)
C8 Fe1 S1 C10 38.52(18)
C7 Fe1 S1 C10 -57.05(17)
C14 Fe1 S1 C10 -152.5(3)
C13 Fe1 S1 C10 -155.21(16)
C15 Fe1 S1 C10 134.7(3)
C11 Fe1 S1 C10 135.89(16)
C12 Fe1 S1 C10 169.69(15)
C5 Fe2 S2 C9 140.7(2)
C4 Fe2 S2 C9 -134.9(4)
C6 Fe2 S2 C9 42.7(2)
S3 Fe2 S2 C9 -58.96(13)
Fe3 Fe2 S2 C9 -109.39(13)
C5 Fe2 S2 Fe3 -109.91(16)
C4 Fe2 S2 Fe3 -25.5(3)
C6 Fe2 S2 Fe3 152.06(15)
S3 Fe2 S2 Fe3 50.43(3)
C3 Fe3 S2 C9 -146.28(19)
C2 Fe3 S2 C9 130.3(3)
C1 Fe3 S2 C9 -49.28(19)
S3 Fe3 S2 C9 55.41(14)
Fe2 Fe3 S2 C9 105.66(14)
C3 Fe3 S2 Fe2 108.06(14)
C2 Fe3 S2 Fe2 24.6(3)
C1 Fe3 S2 Fe2 -154.94(12)
S3 Fe3 S2 Fe2 -50.25(3)
C5 Fe2 S3 C10 130.9(5)
C4 Fe2 S3 C10 -143.90(17)
C6 Fe2 S3 C10 -44.92(19)
S2 Fe2 S3 C10 58.54(11)
Fe3 Fe2 S3 C10 108.97(11)
C5 Fe2 S3 Fe3 21.9(5)
C4 Fe2 S3 Fe3 107.12(14)
C6 Fe2 S3 Fe3 -153.89(15)
S2 Fe2 S3 Fe3 -50.43(3)
C3 Fe3 S3 C10 -126.2(4)
C2 Fe3 S3 C10 149.05(17)
C1 Fe3 S3 C10 51.14(18)
S2 Fe3 S3 C10 -54.78(12)
Fe2 Fe3 S3 C10 -105.10(12)
C3 Fe3 S3 Fe2 -21.1(4)
C2 Fe3 S3 Fe2 -105.85(13)
C1 Fe3 S3 Fe2 156.24(14)
S2 Fe3 S3 Fe2 50.32(3)
C3 Fe3 C1 O1 -22(8)
C2 Fe3 C1 O1 70(8)
S3 Fe3 C1 O1 159(8)
S2 Fe3 C1 O1 -110(8)
Fe2 Fe3 C1 O1 -157(8)
C3 Fe3 C2 O2 -83(55)
C1 Fe3 C2 O2 179(100)
S3 Fe3 C2 O2 74(55)
S2 Fe3 C2 O2 -1(55)
Fe2 Fe3 C2 O2 20(55)
C2 Fe3 C3 O3 102(24)
C1 Fe3 C3 O3 -160(24)
S3 Fe3 C3 O3 18(24)
S2 Fe3 C3 O3 -54(24)
Fe2 Fe3 C3 O3 0(24)
C5 Fe2 C4 O4 -45(100)
C6 Fe2 C4 O4 54(100)
S3 Fe2 C4 O4 156(100)
S2 Fe2 C4 O4 -128(100)
Fe3 Fe2 C4 O4 -150(100)
C4 Fe2 C5 O5 180(100)
C6 Fe2 C5 O5 80(21)
S3 Fe2 C5 O5 -96(21)
S2 Fe2 C5 O5 -24(21)
Fe3 Fe2 C5 O5 -77(21)
C5 Fe2 C6 O6 -81(21)
C4 Fe2 C6 O6 -173(100)
S3 Fe2 C6 O6 98(21)
S2 Fe2 C6 O6 8(21)
Fe3 Fe2 C6 O6 55(21)
C8 Fe1 C7 O7 -160(8)
C14 Fe1 C7 O7 81(8)
C13 Fe1 C7 O7 43(8)
C15 Fe1 C7 O7 109(8)
C11 Fe1 C7 O7 82(8)
C12 Fe1 C7 O7 24(8)
S1 Fe1 C7 O7 -64(8)
C7 Fe1 C8 O8 -96(5)
C14 Fe1 C8 O8 -1(5)
C13 Fe1 C8 O8 24(5)
C15 Fe1 C8 O8 25(5)
C11 Fe1 C8 O8 64(5)
C12 Fe1 C8 O8 80(5)
S1 Fe1 C8 O8 171(5)
C10 S1 C9 S2 -62.0(2)
Fe1 S1 C9 S2 -171.69(17)
Fe2 S2 C9 S1 72.7(2)
Fe3 S2 C9 S1 -2.8(3)
C9 S1 C10 S3 62.5(2)
Fe1 S1 C10 S3 171.83(14)
Fe2 S3 C10 S1 -72.98(19)
Fe3 S3 C10 S1 2.2(2)
C8 Fe1 C11 C12 160.6(2)
C7 Fe1 C11 C12 -81.0(5)
C14 Fe1 C11 C12 -80.2(3)
C13 Fe1 C11 C12 -37.2(2)
C15 Fe1 C11 C12 -118.1(4)
S1 Fe1 C11 C12 63.0(2)
C8 Fe1 C11 C15 -81.3(3)
C7 Fe1 C11 C15 37.1(6)
C14 Fe1 C11 C15 37.9(3)
C13 Fe1 C11 C15 81.0(3)
C12 Fe1 C11 C15 118.1(4)
S1 Fe1 C11 C15 -178.9(2)
C15 C11 C12 C13 -1.3(4)
Fe1 C11 C12 C13 59.1(2)
C15 C11 C12 Fe1 -60.4(2)
C8 Fe1 C12 C11 -26.1(3)
C7 Fe1 C12 C11 148.9(3)
C14 Fe1 C12 C11 81.6(3)
C13 Fe1 C12 C11 119.6(3)
C15 Fe1 C12 C11 38.2(3)
S1 Fe1 C12 C11 -121.3(2)
C8 Fe1 C12 C13 -145.6(3)
C7 Fe1 C12 C13 29.3(3)
C14 Fe1 C12 C13 -38.0(3)
C15 Fe1 C12 C13 -81.4(3)
C11 Fe1 C12 C13 -119.6(3)
S1 Fe1 C12 C13 119.1(2)
C11 C12 C13 C14 1.6(4)
Fe1 C12 C13 C14 61.2(2)
C11 C12 C13 Fe1 -59.6(2)
C8 Fe1 C13 C14 -35.9(5)
C7 Fe1 C13 C14 83.6(3)
C15 Fe1 C13 C14 -37.4(3)
C11 Fe1 C13 C14 -81.0(3)
C12 Fe1 C13 C14 -117.5(4)
S1 Fe1 C13 C14 177.5(3)
C8 Fe1 C13 C12 81.6(5)
C7 Fe1 C13 C12 -158.9(3)
C14 Fe1 C13 C12 117.5(4)
C15 Fe1 C13 C12 80.1(3)
C11 Fe1 C13 C12 36.5(2)
S1 Fe1 C13 C12 -65.1(2)
C12 C13 C14 C15 -1.2(4)
Fe1 C13 C14 C15 60.7(3)
C12 C13 C14 Fe1 -61.9(2)
C8 Fe1 C14 C13 163.3(3)
C7 Fe1 C14 C13 -99.6(3)
C15 Fe1 C14 C13 119.0(4)
C11 Fe1 C14 C13 80.7(3)
C12 Fe1 C14 C13 38.2(2)
S1 Fe1 C14 C13 -4.2(4)
C8 Fe1 C14 C15 44.3(3)
C7 Fe1 C14 C15 141.4(3)
C13 Fe1 C14 C15 -119.0(4)
C11 Fe1 C14 C15 -38.3(2)
C12 Fe1 C14 C15 -80.8(3)
S1 Fe1 C14 C15 -123.2(3)
C13 C14 C15 C11 0.4(4)
Fe1 C14 C15 C11 61.1(3)
C13 C14 C15 Fe1 -60.7(3)
C12 C11 C15 C14 0.6(4)
Fe1 C11 C15 C14 -60.7(3)
C12 C11 C15 Fe1 61.3(2)
C8 Fe1 C15 C14 -142.2(3)
C7 Fe1 C15 C14 -46.8(3)
C13 Fe1 C15 C14 37.2(2)
C11 Fe1 C15 C14 117.6(4)
C12 Fe1 C15 C14 80.5(3)
S1 Fe1 C15 C14 119.5(3)
C8 Fe1 C15 C11 100.1(3)
C7 Fe1 C15 C11 -164.4(2)
C14 Fe1 C15 C11 -117.6(4)
C13 Fe1 C15 C11 -80.5(3)
C12 Fe1 C15 C11 -37.2(2)
S1 Fe1 C15 C11 1.9(4)
